data_4510794
loop_
_publ_author_name
'Hu, Ting'
'Mak, Thomas C. W.'

_publ_section_title
;
 Structure Diversity of C2@AgnCages Consolidated by Heteroaromatic N-Donor
 Ligands in Silver Ethynediide Complexes
;
_journal_issue 11
_journal_name_full 'Crystal Growth &amp; Design'
_journal_page_first 4957
_journal_paper_doi 10.1021/cg401150t
_journal_volume 13
_journal_year 2013
_chemical_formula_sum 'C38 H24 Ag12 F24 N12 O16'
_chemical_formula_weight 2655.13
_chemical_name_systematic
; 
 ? 
;
_space_group_IT_number 2
_symmetry_cell_setting triclinic
_symmetry_space_group_name_Hall '-P 1'
_symmetry_space_group_name_H-M 'P -1'
_atom_sites_solution_hydrogens geom
_atom_sites_solution_primary direct
_atom_sites_solution_secondary difmap
_audit_creation_method SHELXL-97
_cell_angle_alpha 89.373(3)
_cell_angle_beta 80.450(3)
_cell_angle_gamma 77.505(3)
_cell_formula_units_Z 2
_cell_length_a 9.2284(16)
_cell_length_b 13.386(2)
_cell_length_c 27.285(5)
_cell_measurement_reflns_used 56410
_cell_measurement_temperature 296(2)
_cell_measurement_theta_max 27.587
_cell_measurement_theta_min 2.481
_cell_volume 3244.0(10)
_computing_cell_refinement SAINT(Bruker,2001)
_computing_data_collection APEX2(Bruker,2003)
_computing_data_reduction APEX2(Bruker,2003)
_computing_structure_refinement 'SHELXL-97 (Sheldrick, 1997)'
_computing_structure_solution 'SHELXS-97 (Sheldrick, 1990)'
_diffrn_ambient_temperature 296(2)
_diffrn_measured_fraction_theta_full 0.991
_diffrn_measured_fraction_theta_max 0.991
_diffrn_radiation_monochromator graphite
_diffrn_radiation_source 'fine-focus sealed tube'
_diffrn_radiation_type MoK\a
_diffrn_radiation_wavelength 0.71073
_diffrn_reflns_av_R_equivalents 0.0869
_diffrn_reflns_av_sigmaI/netI 0.0761
_diffrn_reflns_limit_h_max 12
_diffrn_reflns_limit_h_min -12
_diffrn_reflns_limit_k_max 17
_diffrn_reflns_limit_k_min -17
_diffrn_reflns_limit_l_max 35
_diffrn_reflns_limit_l_min -35
_diffrn_reflns_number 53475
_diffrn_reflns_theta_full 27.84
_diffrn_reflns_theta_max 27.84
_diffrn_reflns_theta_min 0.76
_exptl_absorpt_coefficient_mu 3.672
_exptl_absorpt_correction_T_max 0.5911
_exptl_absorpt_correction_T_min 0.5271
_exptl_absorpt_correction_type multi-scan
_exptl_absorpt_process_details SADABS
_exptl_crystal_colour colorless
_exptl_crystal_density_diffrn 2.718
_exptl_crystal_density_method 'not measured'
_exptl_crystal_description prism-like
_exptl_crystal_F_000 2488
_exptl_crystal_size_max 0.18
_exptl_crystal_size_mid 0.13
_exptl_crystal_size_min 0.12
_refine_diff_density_max 4.744
_refine_diff_density_min -1.788
_refine_diff_density_rms 0.347
_refine_ls_extinction_coef 0.0021(3)
_refine_ls_extinction_expression Fc^*^=kFc[1+0.001xFc^2^\l^3^/sin(2\q)]^-1/4^
_refine_ls_extinction_method SHELXL
_refine_ls_goodness_of_fit_ref 1.042
_refine_ls_hydrogen_treatment mixed
_refine_ls_matrix_type full
_refine_ls_number_parameters 930
_refine_ls_number_reflns 15267
_refine_ls_number_restraints 20
_refine_ls_restrained_S_all 1.041
_refine_ls_R_factor_all 0.1242
_refine_ls_R_factor_gt 0.0982
_refine_ls_shift/su_max 0.008
_refine_ls_shift/su_mean 0.001
_refine_ls_structure_factor_coef Fsqd
_refine_ls_weighting_details 'calc w=1/[\s^2^(Fo^2^)+(0.1483P)^2^+54.3323P] where P=(Fo^2^+2Fc^2^)/3'
_refine_ls_weighting_scheme calc
_refine_ls_wR_factor_gt 0.2716
_refine_ls_wR_factor_ref 0.2936
_reflns_number_gt 11101
_reflns_number_total 15267
_reflns_threshold_expression >2sigma(I)
_cod_data_source_file cg401150t_si_002.cif
_cod_data_source_block 3
_cod_original_cell_volume 3244.1(10)
_cod_original_sg_symbol_H-M P-1
_cod_database_code 4510794

loop_
_symmetry_equiv_pos_as_xyz
'x, y, z'
'-x, -y, -z'

loop_
_atom_site_label
_atom_site_type_symbol
_atom_site_fract_x
_atom_site_fract_y
_atom_site_fract_z
_atom_site_U_iso_or_equiv
_atom_site_adp_type
_atom_site_occupancy
_atom_site_symmetry_multiplicity
_atom_site_calc_flag
_atom_site_refinement_flags
_atom_site_disorder_assembly
_atom_site_disorder_group
Ag1 Ag -0.28060(16) 0.34453(10) 0.23296(6) 0.0711(4) Uani 1 1 d . . 4
Ag2 Ag -0.20056(14) 0.12630(10) 0.24770(6) 0.0626(4) Uani 1 1 d . . 4
Ag3 Ag -0.00261(16) 0.25468(11) 0.14963(4) 0.0621(4) Uani 1 1 d . . 4
Ag4 Ag 0.25685(12) 0.25355(8) 0.20036(4) 0.0442(3) Uani 1 1 d . . 4
Ag5 Ag 0.14397(13) 0.06779(9) 0.25262(5) 0.0555(3) Uani 1 1 d . . 4
Ag6 Ag 0.00632(16) 0.41470(9) 0.26000(5) 0.0614(3) Uani 1 1 d . . 4
Ag7 Ag 0.21661(13) 0.24416(9) 0.30697(4) 0.0513(3) Uani 1 1 d . . 4
Ag8 Ag -0.09831(15) 0.24071(11) 0.34567(4) 0.0600(3) Uani 1 1 d . . 4
Ag9 Ag 0.35921(14) 0.42046(8) 0.25359(6) 0.0604(3) Uani 1 1 d . . 4
Ag10 Ag 0.53789(18) 0.20173(13) 0.33585(5) 0.0720(4) Uani 1 1 d . . 4
Ag11 Ag 0.55689(14) 0.02580(9) 0.25613(6) 0.0596(3) Uani 1 1 d . . 4
Ag12 Ag 0.61050(14) 0.20477(11) 0.16439(4) 0.0596(3) Uani 1 1 d . . 4
C1 C -0.0183(19) 0.2469(11) 0.2262(6) 0.054(3) Uani 1 1 d . . 4
C2 C -0.0225(19) 0.2340(12) 0.2695(6) 0.057(4) Uani 1 1 d . . 4
C3 C 0.4496(16) 0.2649(12) 0.2501(6) 0.055(4) Uani 1 1 d . . 4
C4 C 0.5377(17) 0.1872(13) 0.2510(6) 0.054(3) Uani 1 1 d . . 4
C5 C -0.390(2) 0.4474(14) 0.3382(8) 0.067(4) Uani 1 1 d . . 4
C6 C -0.470(4) 0.535(2) 0.3729(12) 0.124(11) Uani 1 1 d . . 4
C7 C -0.301(2) 0.4618(14) 0.1376(8) 0.066(4) Uani 1 1 d . . 4
C8 C -0.344(3) 0.5466(19) 0.1010(9) 0.084(6) Uani 1 1 d . . 4
C9 C 0.3828(16) 0.0227(12) 0.1571(5) 0.050(3) Uani 1 1 d . . 4
C10 C 0.4945(18) -0.0492(13) 0.1180(7) 0.064(4) Uani 1 1 d . . 4
C11 C 0.275(2) 0.0295(15) 0.3526(8) 0.066(5) Uani 1 1 d . . 4
C12 C 0.316(3) -0.0488(19) 0.3929(11) 0.097(8) Uani 1 1 d . . 4
C13 C 0.065(2) 0.4555(13) 0.3654(7) 0.067(5) Uani 1 1 d . . 4
C14 C 0.025(3) 0.5216(19) 0.4129(8) 0.089(7) Uani 1 1 d . . 4
C15 C 0.1452(19) 0.4768(11) 0.1547(6) 0.052(3) Uani 1 1 d . . 4
C16 C 0.143(2) 0.5456(18) 0.1110(9) 0.085(7) Uani 1 1 d . . 4
C17 C 0.860(2) -0.0042(13) 0.3366(7) 0.062(4) Uani 1 1 d . . 4
C18 C 0.871(3) -0.099(4) 0.3713(12) 0.147(15) Uani 1 1 d U . 4
C19 C 0.929(2) 0.0212(15) 0.1466(8) 0.072(5) Uani 1 1 d . . 4
C20 C 1.020(3) -0.0521(19) 0.1035(11) 0.096(7) Uani 1 1 d . . 4
C21 C 0.222(2) 0.1876(16) 0.0517(7) 0.083(6) Uani 1 1 d . . 4
H21 H 0.2855 0.1447 0.0699 0.099 Uiso 1 1 calc R . 4
C22 C 0.132(4) 0.253(2) -0.0074(7) 0.122(8) Uani 1 1 d U . 4
H22 H 0.1168 0.2683 -0.0398 0.147 Uiso 1 1 calc R . 4
C23 C 0.254(6) 0.191(4) 0.004(2) 0.218(19) Uani 1 1 d U . 4
H23 H 0.3407 0.1588 -0.0174 0.261 Uiso 1 1 calc R . 4
C24 C 0.368(2) 0.6261(12) 0.2178(9) 0.081(6) Uani 1 1 d . . 4
H24 H 0.4556 0.5935 0.1970 0.097 Uiso 1 1 calc R . 4
C25 C 0.184(3) 0.7492(13) 0.2553(11) 0.104(9) Uani 1 1 d . . 4
H25 H 0.1220 0.8116 0.2669 0.125 Uiso 1 1 calc R . 4
C26 C 0.302(3) 0.734(2) 0.2176(12) 0.114(8) Uani 1 1 d U . 4
H26 H 0.3334 0.7819 0.1962 0.137 Uiso 1 1 calc R . 4
C27 C -0.087(5) 0.230(3) 0.5005(12) 0.149(18) Uani 1 1 d . . 4
H27 H -0.0408 0.2096 0.5279 0.179 Uiso 1 1 calc R . 4
C28 C -0.220(5) 0.289(4) 0.5031(9) 0.16(2) Uani 1 1 d . . 4
H28 H -0.2857 0.3152 0.5318 0.196 Uiso 1 1 calc R . 4
C29 C -0.025(3) 0.2014(18) 0.4538(8) 0.086(6) Uani 1 1 d . . 4
H29 H 0.0672 0.1572 0.4433 0.103 Uiso 1 1 calc R . 4
C30 C 0.428(3) 0.184(3) 0.4947(10) 0.119(11) Uani 1 1 d . . 4
H30 H 0.4355 0.1526 0.5251 0.142 Uiso 1 1 calc R . 4
C31 C 0.325(4) 0.274(3) 0.4859(10) 0.144(14) Uani 1 1 d . . 4
H31 H 0.2574 0.3189 0.5092 0.173 Uiso 1 1 calc R . 4
C32 C 0.516(3) 0.152(2) 0.4497(11) 0.100(8) Uani 1 1 d . . 4
H32 H 0.5989 0.0977 0.4443 0.120 Uiso 1 1 calc R . 4
C33 C 0.689(4) -0.3008(17) 0.2498(15) 0.143(14) Uani 1 1 d . . 4
H33 H 0.6733 -0.3666 0.2548 0.171 Uiso 1 1 calc R . 4
C34 C 0.823(3) -0.2757(16) 0.2250(10) 0.102(8) Uani 1 1 d . . 4
H34 H 0.9117 -0.3199 0.2108 0.122 Uiso 1 1 calc R . 4
C35 C 0.791(2) -0.1739(13) 0.2268(8) 0.073(5) Uani 1 1 d . . 4
H35 H 0.8570 -0.1345 0.2117 0.087 Uiso 1 1 calc R . 4
C36 C 0.493(2) 0.3222(15) 0.0712(6) 0.065(4) Uani 1 1 d . . 4
H36 H 0.4093 0.3623 0.0910 0.079 Uiso 1 1 calc R . 4
C37 C 0.533(4) 0.329(2) 0.0234(9) 0.113(10) Uani 1 1 d . . 4
H37 H 0.4863 0.3801 0.0041 0.136 Uiso 1 1 calc R . 4
C38 C 0.646(4) 0.256(4) 0.0063(9) 0.151(15) Uani 1 1 d . . 4
H38 H 0.6888 0.2430 -0.0270 0.182 Uiso 1 1 calc R . 4
F1 F -0.474(4) 0.520(2) 0.4192(7) 0.232(16) Uani 1 1 d . . 4
F2 F -0.404(5) 0.618(2) 0.3679(12) 0.247(17) Uani 1 1 d . . 4
F3 F -0.593(3) 0.581(3) 0.3654(11) 0.28(2) Uani 1 1 d . . 4
F4 F -0.314(3) 0.6301(15) 0.1195(9) 0.178(10) Uani 1 1 d . . 4
F5 F -0.4748(18) 0.5666(19) 0.0971(9) 0.173(10) Uani 1 1 d . . 4
F6 F -0.262(2) 0.5339(18) 0.0585(7) 0.157(8) Uani 1 1 d . . 4
F7 F 0.477(2) -0.1421(9) 0.1181(7) 0.132(6) Uani 1 1 d . . 4
F8 F 0.6298(15) -0.0501(17) 0.1237(7) 0.154(8) Uani 1 1 d . . 4
F9 F 0.482(2) -0.0223(14) 0.0729(5) 0.138(7) Uani 1 1 d . . 4
F10 F 0.307(3) -0.1452(12) 0.3806(9) 0.153(8) Uani 1 1 d . . 4
F11 F 0.455(2) -0.0531(19) 0.3971(10) 0.181(11) Uani 1 1 d . . 4
F12 F 0.233(4) -0.0242(17) 0.4349(7) 0.243(18) Uani 1 1 d . . 4
F13 F 0.114(3) 0.4929(17) 0.4449(7) 0.195(12) Uani 1 1 d . . 4
F14 F 0.022(3) 0.6154(13) 0.4065(7) 0.180(10) Uani 1 1 d . . 4
F15 F -0.104(3) 0.515(2) 0.4373(9) 0.197(12) Uani 1 1 d . . 4
F16 F 0.008(2) 0.580(3) 0.1013(11) 0.27(2) Uani 1 1 d . . 4
F17 F 0.176(3) 0.6276(14) 0.1193(8) 0.185(11) Uani 1 1 d . . 4
F18 F 0.219(4) 0.5100(15) 0.0717(7) 0.243(18) Uani 1 1 d . . 4
F19 F 0.773(5) -0.141(3) 0.3681(17) 0.32(3) Uani 1 1 d U . 4
F20 F 0.996(3) -0.151(3) 0.3684(12) 0.27(2) Uani 1 1 d . . 4
F21 F 0.831(5) -0.066(3) 0.4160(9) 0.28(2) Uani 1 1 d . . 4
F22 F 1.004(3) -0.1489(12) 0.1135(9) 0.183(11) Uani 1 1 d . . 4
F23 F 1.151(2) -0.051(2) 0.0994(12) 0.253(19) Uani 1 1 d . . 4
F24 F 0.971(3) -0.047(2) 0.0646(9) 0.199(11) Uani 1 1 d . . 4
N1 N 0.0965(15) 0.2471(11) 0.0732(4) 0.058(3) Uani 1 1 d . . 4
N2 N 0.027(3) 0.2929(15) 0.0352(7) 0.096(6) Uani 1 1 d . . 4
H2 H -0.0589 0.3351 0.0370 0.115 Uiso 1 1 calc R . 4
N3 N 0.2917(16) 0.5827(9) 0.2495(6) 0.061(3) Uani 1 1 d . . 4
N4 N 0.1750(19) 0.6531(12) 0.2733(7) 0.079(5) Uani 1 1 d . . 4
H4 H 0.1055 0.6405 0.2961 0.095 Uiso 1 1 calc R . 4
N5 N -0.1247(16) 0.2502(12) 0.4238(5) 0.062(3) Uani 1 1 d . . 4
N6 N -0.243(2) 0.3047(15) 0.4556(7) 0.087(5) Uani 1 1 d . . 4
H6 H -0.3213 0.3436 0.4469 0.104 Uiso 1 1 calc R . 4
N7 N 0.4625(17) 0.2111(13) 0.4163(6) 0.067(4) Uani 1 1 d . . 4
N8 N 0.345(3) 0.2804(18) 0.4402(8) 0.112(7) Uani 1 1 d . . 4
H8 H 0.2877 0.3252 0.4249 0.134 Uiso 1 1 calc R . 4
N9 N 0.6534(15) -0.1343(9) 0.2530(6) 0.061(4) Uani 1 1 d . . 4
N10 N 0.585(3) -0.2095(14) 0.2658(11) 0.153(13) Uani 1 1 d . . 4
H10 H 0.4940 -0.2039 0.2809 0.184 Uiso 1 1 calc R . 4
N11 N 0.593(2) 0.2477(16) 0.0861(6) 0.090(6) Uani 1 1 d . . 4
N12 N 0.690(3) 0.2032(19) 0.0438(9) 0.120(8) Uani 1 1 d . . 4
H12 H 0.7648 0.1514 0.0426 0.144 Uiso 1 1 calc R . 4
O1 O -0.368(3) 0.4716(11) 0.2936(6) 0.111(6) Uani 1 1 d . . 4
O2 O -0.3674(16) 0.3650(12) 0.3565(5) 0.079(4) Uani 1 1 d . . 4
O3 O -0.3706(16) 0.4691(10) 0.1787(5) 0.083(4) Uani 1 1 d . . 4
O4 O -0.176(9) 0.406(6) 0.130(4) 0.08(2) Uani 0.28(14) 1 d PU A 1
O5 O 0.3394(16) -0.0176(9) 0.1956(5) 0.076(4) Uani 1 1 d . . .
O6 O 0.3565(16) 0.1123(9) 0.1459(4) 0.072(3) Uani 1 1 d . . .
O7 O 0.3121(15) -0.0081(12) 0.3102(6) 0.085(4) Uani 1 1 d . . .
O8 O 0.2144(16) 0.1139(10) 0.3660(5) 0.072(3) Uani 1 1 d . . .
O9 O -0.0089(18) 0.4891(10) 0.3332(5) 0.081(4) Uani 1 1 d . . .
O10 O 0.1741(16) 0.3824(10) 0.3648(5) 0.074(3) Uani 1 1 d . . .
O11 O 0.0425(15) 0.5009(9) 0.1884(5) 0.069(3) Uani 1 1 d . . .
O12 O 0.2527(13) 0.4009(8) 0.1497(4) 0.060(3) Uani 1 1 d . . .
O13 O 0.759(2) 0.0686(13) 0.3498(8) 0.112(6) Uani 1 1 d . . .
O14 O 0.941(2) -0.0185(13) 0.2986(7) 0.119(7) Uani 1 1 d . . .
O15 O 0.9382(19) -0.0064(12) 0.1892(6) 0.093(4) Uani 1 1 d . . .
O16 O 0.8550(16) 0.1019(11) 0.1311(5) 0.077(3) Uani 1 1 d . . .
O4' O -0.205(6) 0.385(4) 0.1202(10) 0.117(13) Uani 0.72(14) 1 d P A 2

loop_
_atom_site_aniso_label
_atom_site_aniso_U_11
_atom_site_aniso_U_22
_atom_site_aniso_U_33
_atom_site_aniso_U_23
_atom_site_aniso_U_13
_atom_site_aniso_U_12
Ag1 0.0653(8) 0.0501(7) 0.0908(10) -0.0059(6) -0.0185(7) 0.0072(6)
Ag2 0.0466(6) 0.0549(7) 0.0927(9) 0.0201(6) -0.0243(6) -0.0164(5)
Ag3 0.0783(8) 0.0794(9) 0.0354(5) 0.0022(5) -0.0111(5) -0.0312(7)
Ag4 0.0465(5) 0.0418(5) 0.0431(5) 0.0022(4) -0.0082(4) -0.0063(4)
Ag5 0.0491(6) 0.0440(6) 0.0666(7) 0.0025(5) -0.0053(5) 0.0010(5)
Ag6 0.0749(8) 0.0469(6) 0.0605(7) -0.0061(5) -0.0176(6) -0.0041(6)
Ag7 0.0550(6) 0.0535(6) 0.0436(5) 0.0036(4) -0.0052(4) -0.0101(5)
Ag8 0.0677(7) 0.0785(9) 0.0364(5) 0.0039(5) -0.0022(5) -0.0267(6)
Ag9 0.0507(6) 0.0333(5) 0.0968(10) -0.0025(5) -0.0214(6) -0.0012(4)
Ag10 0.0776(9) 0.0890(10) 0.0510(7) 0.0005(6) -0.0196(6) -0.0150(8)
Ag11 0.0541(7) 0.0358(5) 0.0922(9) 0.0065(5) -0.0205(6) -0.0109(5)
Ag12 0.0574(7) 0.0768(8) 0.0456(6) 0.0052(5) -0.0081(5) -0.0174(6)
C1 0.069(10) 0.040(7) 0.058(9) 0.005(6) -0.022(7) -0.011(7)
C2 0.071(10) 0.046(8) 0.053(8) 0.018(6) -0.006(7) -0.009(7)
C3 0.035(7) 0.050(8) 0.074(10) -0.002(7) -0.015(6) 0.009(6)
C4 0.045(8) 0.063(9) 0.051(8) -0.005(7) -0.014(6) -0.002(7)
C5 0.069(11) 0.055(10) 0.075(12) -0.006(9) -0.022(9) -0.004(8)
C6 0.16(3) 0.073(16) 0.11(2) -0.010(14) -0.04(2) 0.045(18)
C7 0.058(10) 0.053(9) 0.090(13) 0.001(9) -0.018(9) -0.011(8)
C8 0.076(14) 0.081(14) 0.093(16) 0.021(12) -0.012(11) -0.017(11)
C9 0.046(7) 0.058(9) 0.044(7) -0.007(6) -0.003(6) -0.009(6)
C10 0.048(8) 0.050(9) 0.081(12) -0.007(8) 0.001(8) 0.008(7)
C11 0.056(9) 0.067(11) 0.078(12) 0.027(10) -0.013(9) -0.017(8)
C12 0.105(18) 0.074(15) 0.12(2) 0.045(14) -0.040(16) -0.018(13)
C13 0.092(13) 0.048(9) 0.063(10) -0.018(8) 0.003(9) -0.027(9)
C14 0.115(18) 0.090(16) 0.051(10) -0.015(10) 0.002(11) -0.007(13)
C15 0.064(9) 0.038(7) 0.059(9) 0.017(6) -0.027(8) -0.011(7)
C16 0.067(11) 0.088(15) 0.086(14) 0.053(12) -0.011(10) 0.005(10)
C17 0.068(10) 0.054(9) 0.069(10) 0.012(8) -0.034(9) -0.008(8)
C18 0.075(15) 0.25(4) 0.10(2) 0.11(2) -0.005(13) -0.006(18)
C19 0.062(10) 0.061(11) 0.091(14) 0.001(10) -0.006(9) -0.016(9)
C20 0.090(17) 0.080(15) 0.103(18) -0.029(13) -0.004(14) 0.006(12)
C21 0.091(14) 0.071(12) 0.062(11) 0.007(9) 0.004(10) 0.023(10)
C22 0.23(2) 0.13(2) 0.027(8) 0.013(10) -0.010(13) -0.093(17)
C23 0.218(19) 0.218(19) 0.218(19) 0.0056(11) -0.036(3) -0.047(4)
C24 0.067(11) 0.037(8) 0.120(17) 0.023(9) 0.026(11) -0.004(7)
C25 0.100(16) 0.027(8) 0.18(3) 0.022(11) -0.017(17) -0.009(9)
C26 0.114(8) 0.114(8) 0.114(8) 0.0031(11) -0.0188(17) -0.025(2)
C27 0.24(5) 0.18(4) 0.073(19) 0.06(2) -0.08(3) -0.11(4)
C28 0.26(5) 0.22(5) 0.035(11) -0.040(18) 0.04(2) -0.17(4)
C29 0.098(15) 0.089(15) 0.068(12) 0.021(11) -0.030(11) -0.005(12)
C30 0.11(2) 0.18(3) 0.068(14) 0.033(17) 0.001(14) -0.06(2)
C31 0.12(2) 0.22(4) 0.058(14) -0.020(19) 0.024(15) 0.01(3)
C32 0.087(16) 0.108(19) 0.12(2) 0.021(16) -0.045(15) -0.037(14)
C33 0.15(3) 0.032(10) 0.24(4) 0.007(16) -0.01(3) -0.011(13)
C34 0.13(2) 0.048(11) 0.111(19) -0.008(11) -0.028(16) 0.016(12)
C35 0.060(10) 0.048(9) 0.096(14) 0.010(9) 0.003(9) 0.008(7)
C36 0.078(11) 0.072(11) 0.045(8) 0.022(8) -0.012(8) -0.012(9)
C37 0.17(3) 0.11(2) 0.059(13) 0.037(13) -0.024(16) -0.027(19)
C38 0.15(3) 0.24(4) 0.049(13) 0.039(19) 0.030(15) -0.03(3)
F1 0.38(4) 0.17(2) 0.080(12) -0.029(13) -0.015(18) 0.08(2)
F2 0.35(5) 0.17(2) 0.19(3) -0.10(2) 0.05(3) -0.07(3)
F3 0.23(3) 0.32(4) 0.21(3) -0.12(3) -0.11(2) 0.20(3)
F4 0.28(3) 0.092(13) 0.18(2) 0.027(13) -0.06(2) -0.055(16)
F5 0.075(10) 0.22(2) 0.22(2) 0.122(19) -0.047(12) -0.016(12)
F6 0.144(15) 0.19(2) 0.115(14) 0.057(13) 0.006(12) -0.003(14)
F7 0.169(15) 0.047(7) 0.150(14) -0.030(8) 0.037(12) -0.008(8)
F8 0.054(7) 0.22(2) 0.156(16) -0.065(15) -0.004(8) 0.027(10)
F9 0.170(16) 0.132(13) 0.064(8) -0.018(8) 0.028(9) 0.034(11)
F10 0.20(2) 0.075(10) 0.20(2) 0.047(11) -0.078(16) -0.035(11)
F11 0.139(16) 0.20(2) 0.23(3) 0.089(19) -0.123(18) -0.023(15)
F12 0.44(5) 0.134(17) 0.086(12) 0.066(12) 0.000(19) 0.04(2)
F13 0.23(2) 0.19(2) 0.110(12) -0.091(13) -0.081(15) 0.104(18)
F14 0.34(3) 0.080(11) 0.119(14) -0.047(10) -0.025(17) -0.043(15)
F15 0.18(2) 0.24(3) 0.155(18) -0.113(19) 0.048(16) -0.052(19)
F16 0.113(14) 0.45(5) 0.26(3) 0.28(3) -0.077(18) -0.05(2)
F17 0.33(3) 0.089(12) 0.154(18) 0.055(12) -0.020(19) -0.094(17)
F18 0.48(5) 0.102(13) 0.076(11) 0.055(10) 0.012(18) 0.05(2)
F19 0.36(5) 0.31(4) 0.36(6) 0.21(4) -0.08(4) -0.24(4)
F20 0.20(3) 0.26(3) 0.26(3) 0.14(3) -0.02(2) 0.10(2)
F21 0.36(5) 0.27(4) 0.102(16) 0.09(2) 0.02(2) 0.09(3)
F22 0.29(3) 0.058(9) 0.166(19) -0.006(10) 0.027(18) -0.005(13)
F23 0.096(13) 0.32(4) 0.32(4) -0.22(3) 0.073(18) -0.068(18)
F24 0.24(3) 0.20(3) 0.140(18) -0.090(18) -0.020(18) -0.02(2)
N1 0.058(7) 0.069(9) 0.038(6) 0.009(6) -0.003(5) 0.001(6)
N2 0.130(16) 0.092(13) 0.069(10) 0.027(9) -0.049(11) -0.006(12)
N3 0.062(8) 0.035(6) 0.079(9) -0.010(6) -0.008(7) 0.003(6)
N4 0.069(10) 0.052(8) 0.109(13) -0.009(8) -0.015(9) 0.003(7)
N5 0.066(8) 0.079(10) 0.038(6) 0.005(6) -0.006(6) -0.010(7)
N6 0.089(12) 0.095(13) 0.075(11) 0.002(9) -0.014(9) -0.017(10)
N7 0.060(8) 0.079(10) 0.062(8) 0.003(7) -0.020(7) -0.012(7)
N8 0.106(15) 0.114(17) 0.087(14) 0.000(12) 0.001(11) 0.026(13)
N9 0.050(7) 0.033(6) 0.095(10) 0.008(6) -0.002(7) -0.005(5)
N10 0.19(3) 0.049(11) 0.20(3) -0.021(13) 0.06(2) -0.062(14)
N11 0.104(14) 0.112(15) 0.055(9) -0.003(9) 0.014(9) -0.042(12)
N12 0.120(18) 0.107(17) 0.102(17) 0.003(13) 0.015(13) 0.018(14)
O1 0.195(19) 0.050(8) 0.078(10) -0.001(7) -0.031(11) 0.000(10)
O2 0.081(9) 0.094(10) 0.062(7) 0.013(7) -0.016(6) -0.018(8)
O3 0.077(8) 0.066(8) 0.084(9) 0.025(7) 0.012(7) 0.010(6)
O4 0.08(2) 0.08(2) 0.08(2) 0.0020(12) -0.013(4) -0.017(5)
O5 0.085(9) 0.050(7) 0.077(8) 0.011(6) 0.002(7) 0.008(6)
O6 0.098(9) 0.048(6) 0.054(6) -0.006(5) 0.007(6) 0.004(6)
O7 0.065(8) 0.088(10) 0.087(10) 0.017(8) -0.008(7) 0.012(7)
O8 0.088(9) 0.060(8) 0.061(7) 0.016(6) -0.014(6) -0.004(7)
O9 0.120(12) 0.053(7) 0.066(8) -0.013(6) -0.023(8) -0.004(7)
O10 0.088(9) 0.064(8) 0.067(7) -0.026(6) -0.029(6) 0.000(7)
O11 0.075(8) 0.052(7) 0.075(8) 0.019(6) -0.018(7) 0.000(6)
O12 0.069(7) 0.047(6) 0.055(6) 0.015(5) 0.001(5) -0.005(5)
O13 0.099(12) 0.078(11) 0.143(16) 0.017(10) -0.021(11) 0.015(9)
O14 0.154(17) 0.081(11) 0.116(14) 0.011(10) 0.030(13) -0.055(11)
O15 0.106(12) 0.080(10) 0.082(10) 0.010(8) -0.001(8) -0.010(8)
O16 0.080(9) 0.066(8) 0.087(9) 0.005(7) -0.025(7) -0.015(7)
O4' 0.11(2) 0.14(3) 0.073(14) -0.041(16) -0.048(15) 0.065(18)

loop_
_atom_type_symbol
_atom_type_description
_atom_type_scat_dispersion_real
_atom_type_scat_dispersion_imag
_atom_type_scat_source
C C 0.0033 0.0016 'International Tables Vol C Tables 4.2.6.8 and 6.1.1.4'
H H 0.0000 0.0000 'International Tables Vol C Tables 4.2.6.8 and 6.1.1.4'
N N 0.0061 0.0033 'International Tables Vol C Tables 4.2.6.8 and 6.1.1.4'
O O 0.0106 0.0060 'International Tables Vol C Tables 4.2.6.8 and 6.1.1.4'
F F 0.0171 0.0103 'International Tables Vol C Tables 4.2.6.8 and 6.1.1.4'
Ag Ag -0.8971 1.1015 'International Tables Vol C Tables 4.2.6.8 and 6.1.1.4'

loop_
_geom_angle_atom_site_label_1
_geom_angle_atom_site_label_2
_geom_angle_atom_site_label_3
_geom_angle
_geom_angle_site_symmetry_1
_geom_angle_site_symmetry_3
O1 Ag1 O3 85.4(5) . .
O1 Ag1 C1 118.4(6) . .
O3 Ag1 C1 125.8(5) . .
O1 Ag1 Ag2 127.0(4) . .
O3 Ag1 Ag2 144.3(4) . .
C1 Ag1 Ag2 56.6(3) . .
O1 Ag1 Ag12 142.0(6) . 1_455
O3 Ag1 Ag12 82.3(4) . 1_455
C1 Ag1 Ag12 97.7(4) . 1_455
Ag2 Ag1 Ag12 62.96(5) . 1_455
O1 Ag1 Ag3 142.5(6) . .
O3 Ag1 Ag3 89.8(3) . .
C1 Ag1 Ag3 40.9(4) . .
Ag2 Ag1 Ag3 73.23(5) . .
Ag12 Ag1 Ag3 73.30(5) 1_455 .
O1 Ag1 Ag6 73.0(6) . .
O3 Ag1 Ag6 103.2(4) . .
C1 Ag1 Ag6 50.7(3) . .
Ag2 Ag1 Ag6 101.03(5) . .
Ag12 Ag1 Ag6 144.89(6) 1_455 .
Ag3 Ag1 Ag6 72.09(5) . .
O1 Ag1 Ag9 66.3(6) . 1_455
O3 Ag1 Ag9 66.6(3) . 1_455
C1 Ag1 Ag9 165.8(4) . 1_455
Ag2 Ag1 Ag9 109.47(6) . 1_455
Ag12 Ag1 Ag9 75.90(5) 1_455 1_455
Ag3 Ag1 Ag9 143.27(6) . 1_455
Ag6 Ag1 Ag9 138.43(6) . 1_455
C4 Ag2 O15 120.7(6) 1_455 1_455
C4 Ag2 C2 124.5(6) 1_455 .
O15 Ag2 C2 108.9(6) 1_455 .
C4 Ag2 C1 120.6(5) 1_455 .
O15 Ag2 C1 95.2(5) 1_455 .
C2 Ag2 C1 26.8(5) . .
C4 Ag2 Ag11 47.5(4) 1_455 1_455
O15 Ag2 Ag11 87.4(4) 1_455 1_455
C2 Ag2 Ag11 161.1(4) . 1_455
C1 Ag2 Ag11 165.8(3) . 1_455
C4 Ag2 Ag1 67.5(4) 1_455 .
O15 Ag2 Ag1 128.7(4) 1_455 .
C2 Ag2 Ag1 62.6(3) . .
C1 Ag2 Ag1 53.3(4) . .
Ag11 Ag2 Ag1 114.80(6) 1_455 .
C4 Ag2 Ag10 47.9(4) 1_455 1_455
O15 Ag2 Ag10 149.5(4) 1_455 1_455
C2 Ag2 Ag10 97.3(4) . 1_455
C1 Ag2 Ag10 114.9(4) . 1_455
Ag11 Ag2 Ag10 64.50(5) 1_455 1_455
Ag1 Ag2 Ag10 77.07(6) . 1_455
C4 Ag2 Ag12 48.7(4) 1_455 1_455
O15 Ag2 Ag12 86.2(4) 1_455 1_455
C2 Ag2 Ag12 117.6(3) . 1_455
C1 Ag2 Ag12 94.6(3) . 1_455
Ag11 Ag2 Ag12 71.68(5) 1_455 1_455
Ag1 Ag2 Ag12 61.51(5) . 1_455
Ag10 Ag2 Ag12 95.36(5) 1_455 1_455
C4 Ag2 Ag5 172.9(4) 1_455 .
O15 Ag2 Ag5 66.4(4) 1_455 .
C2 Ag2 Ag5 49.0(4) . .
C1 Ag2 Ag5 55.4(3) . .
Ag11 Ag2 Ag5 137.33(6) 1_455 .
Ag1 Ag2 Ag5 107.84(5) . .
Ag10 Ag2 Ag5 126.81(6) 1_455 .
Ag12 Ag2 Ag5 134.56(6) 1_455 .
C1 Ag3 N1 159.4(6) . .
C1 Ag3 Ag4 57.5(5) . .
N1 Ag3 Ag4 102.6(4) . .
C1 Ag3 Ag1 51.3(5) . .
N1 Ag3 Ag1 148.2(4) . .
Ag4 Ag3 Ag1 102.68(5) . .
O6 Ag4 O12 105.6(4) . .
O6 Ag4 C3 106.5(5) . .
O12 Ag4 C3 102.6(5) . .
O6 Ag4 C1 104.3(5) . .
O12 Ag4 C1 104.7(4) . .
C3 Ag4 C1 130.9(5) . .
O6 Ag4 Ag7 124.6(3) . .
O12 Ag4 Ag7 128.5(3) . .
C3 Ag4 Ag7 55.4(4) . .
C1 Ag4 Ag7 75.7(4) . .
O6 Ag4 Ag3 79.9(4) . .
O12 Ag4 Ag3 77.4(3) . .
C3 Ag4 Ag3 173.2(4) . .
C1 Ag4 Ag3 43.5(4) . .
Ag7 Ag4 Ag3 119.18(5) . .
O6 Ag4 Ag6 155.4(4) . .
O12 Ag4 Ag6 77.2(3) . .
C3 Ag4 Ag6 96.4(3) . .
C1 Ag4 Ag6 52.3(3) . .
Ag7 Ag4 Ag6 62.44(4) . .
Ag3 Ag4 Ag6 76.91(5) . .
O6 Ag4 Ag9 140.3(4) . .
O12 Ag4 Ag9 70.0(3) . .
C3 Ag4 Ag9 42.1(4) . .
C1 Ag4 Ag9 115.1(3) . .
Ag7 Ag4 Ag9 64.34(4) . .
Ag3 Ag4 Ag9 133.26(5) . .
Ag6 Ag4 Ag9 64.10(4) . .
O6 Ag4 Ag5 73.9(3) . .
O12 Ag4 Ag5 157.9(3) . .
C3 Ag4 Ag5 98.5(4) . .
C1 Ag4 Ag5 55.5(3) . .
Ag7 Ag4 Ag5 60.80(4) . .
Ag3 Ag4 Ag5 80.83(4) . .
Ag6 Ag4 Ag5 94.29(4) . .
Ag9 Ag4 Ag5 124.87(5) . .
O6 Ag4 Ag12 63.6(4) . .
O12 Ag4 Ag12 85.6(3) . .
C3 Ag4 Ag12 53.0(4) . .
C1 Ag4 Ag12 166.3(3) . .
Ag7 Ag4 Ag12 105.28(4) . .
Ag3 Ag4 Ag12 133.60(5) . .
Ag6 Ag4 Ag12 140.54(5) . .
Ag9 Ag4 Ag12 76.71(4) . .
Ag5 Ag4 Ag12 112.59(4) . .
O5 Ag5 C2 141.2(5) . .
O5 Ag5 O7 81.8(5) . .
C2 Ag5 O7 121.4(6) . .
O5 Ag5 O14 122.6(6) . 1_455
C2 Ag5 O14 90.6(6) . 1_455
O7 Ag5 O14 89.5(6) . 1_455
O5 Ag5 C1 117.8(5) . .
C2 Ag5 C1 26.1(5) . .
O7 Ag5 C1 143.1(5) . .
O14 Ag5 C1 102.6(6) 1_455 .
O5 Ag5 Ag7 114.0(4) . .
C2 Ag5 Ag7 55.6(4) . .
O7 Ag5 Ag7 72.9(4) . .
O14 Ag5 Ag7 117.1(5) 1_455 .
C1 Ag5 Ag7 70.6(3) . .
O5 Ag5 Ag2 129.7(4) . .
C2 Ag5 Ag2 52.8(4) . .
O7 Ag5 Ag2 139.4(3) . .
O14 Ag5 Ag2 53.5(5) 1_455 .
C1 Ag5 Ag2 51.7(3) . .
Ag7 Ag5 Ag2 106.91(5) . .
O5 Ag5 Ag4 79.9(3) . .
C2 Ag5 Ag4 63.6(4) . .
O7 Ag5 Ag4 109.6(4) . .
O14 Ag5 Ag4 153.2(5) 1_455 .
C1 Ag5 Ag4 50.9(4) . .
Ag7 Ag5 Ag4 55.34(4) . .
Ag2 Ag5 Ag4 101.71(4) . .
O9 Ag6 O11 121.2(5) . .
O9 Ag6 C2 111.1(5) . .
O11 Ag6 C2 127.7(5) . .
O9 Ag6 C1 138.4(5) . .
O11 Ag6 C1 100.4(5) . .
C2 Ag6 C1 27.4(5) . .
O9 Ag6 Ag4 130.9(4) . .
O11 Ag6 Ag4 81.1(3) . .
C2 Ag6 Ag4 64.3(4) . .
C1 Ag6 Ag4 53.3(4) . .
O9 Ag6 Ag7 80.9(4) . .
O11 Ag6 Ag7 131.9(3) . .
C2 Ag6 Ag7 54.7(4) . .
C1 Ag6 Ag7 72.5(4) . .
Ag4 Ag6 Ag7 55.97(4) . .
O9 Ag6 Ag1 119.4(4) . .
O11 Ag6 Ag1 93.4(3) . .
C2 Ag6 Ag1 58.5(4) . .
C1 Ag6 Ag1 49.6(4) . .
Ag4 Ag6 Ag1 99.83(5) . .
Ag7 Ag6 Ag1 112.92(5) . .
O9 Ag6 Ag9 81.6(4) . .
O11 Ag6 Ag9 80.1(3) . .
C2 Ag6 Ag9 109.1(4) . .
C1 Ag6 Ag9 110.3(4) . .
Ag4 Ag6 Ag9 58.23(4) . .
Ag7 Ag6 Ag9 60.09(4) . .
Ag1 Ag6 Ag9 157.71(6) . .
O8 Ag7 O10 96.7(5) . .
O8 Ag7 C3 123.1(5) . .
O10 Ag7 C3 102.7(5) . .
O8 Ag7 C2 100.3(5) . .
O10 Ag7 C2 112.9(5) . .
C3 Ag7 C2 119.3(5) . .
O8 Ag7 Ag4 136.0(3) . .
O10 Ag7 Ag4 127.4(4) . .
C3 Ag7 Ag4 53.4(4) . .
C2 Ag7 Ag4 65.8(3) . .
O8 Ag7 Ag8 72.0(3) . .
O10 Ag7 Ag8 83.8(4) . .
C3 Ag7 Ag8 161.9(4) . .
C2 Ag7 Ag8 43.5(3) . .
Ag4 Ag7 Ag8 109.16(5) . .
O8 Ag7 Ag5 75.4(3) . .
O10 Ag7 Ag5 157.2(4) . .
C3 Ag7 Ag5 99.5(4) . .
C2 Ag7 Ag5 49.7(4) . .
Ag4 Ag7 Ag5 63.86(4) . .
Ag8 Ag7 Ag5 73.42(4) . .
O8 Ag7 Ag6 142.1(3) . .
O10 Ag7 Ag6 77.4(3) . .
C3 Ag7 Ag6 94.5(3) . .
C2 Ag7 Ag6 51.3(3) . .
Ag4 Ag7 Ag6 61.60(4) . .
Ag8 Ag7 Ag6 70.11(5) . .
Ag5 Ag7 Ag6 95.58(5) . .
O8 Ag7 Ag10 75.5(3) . .
O10 Ag7 Ag10 82.3(3) . .
C3 Ag7 Ag10 55.4(4) . .
C2 Ag7 Ag10 164.8(4) . .
Ag4 Ag7 Ag10 106.75(5) . .
Ag8 Ag7 Ag10 142.76(5) . .
Ag5 Ag7 Ag10 115.29(5) . .
Ag6 Ag7 Ag10 138.60(6) . .
O8 Ag7 Ag9 151.3(4) . .
O10 Ag7 Ag9 71.9(4) . .
C3 Ag7 Ag9 40.6(3) . .
C2 Ag7 Ag9 108.4(3) . .
Ag4 Ag7 Ag9 60.82(4) . .
Ag8 Ag7 Ag9 130.24(5) . .
Ag5 Ag7 Ag9 124.43(5) . .
Ag6 Ag7 Ag9 62.67(4) . .
Ag10 Ag7 Ag9 76.87(5) . .
C2 Ag8 N5 167.0(6) . .
C2 Ag8 Ag7 60.0(5) . .
N5 Ag8 Ag7 107.0(4) . .
C3 Ag9 N3 172.1(6) . .
C3 Ag9 Ag4 52.4(4) . .
N3 Ag9 Ag4 128.8(4) . .
C3 Ag9 Ag7 52.0(4) . .
N3 Ag9 Ag7 135.9(4) . .
Ag4 Ag9 Ag7 54.83(4) . .
C3 Ag9 Ag1 61.7(4) . 1_655
N3 Ag9 Ag1 111.7(4) . 1_655
Ag4 Ag9 Ag1 102.48(5) . 1_655
Ag7 Ag9 Ag1 108.77(5) . 1_655
C3 Ag9 Ag6 99.0(4) . .
N3 Ag9 Ag6 87.0(4) . .
Ag4 Ag9 Ag6 57.67(4) . .
Ag7 Ag9 Ag6 57.24(4) . .
Ag1 Ag9 Ag6 159.54(5) 1_655 .
N7 Ag10 C4 161.3(5) . .
N7 Ag10 O13 88.2(6) . .
C4 Ag10 O13 103.6(6) . .
N7 Ag10 C3 142.3(5) . .
C4 Ag10 C3 26.0(5) . .
O13 Ag10 C3 128.9(6) . .
N7 Ag10 Ag2 147.4(4) . 1_655
C4 Ag10 Ag2 48.9(4) . 1_655
O13 Ag10 Ag2 60.4(5) . 1_655
C3 Ag10 Ag2 70.2(3) . 1_655
N7 Ag10 Ag7 96.2(4) . .
C4 Ag10 Ag7 65.9(4) . .
O13 Ag10 Ag7 145.6(5) . .
C3 Ag10 Ag7 50.3(3) . .
Ag2 Ag10 Ag7 114.44(5) 1_655 .
N7 Ag10 Ag11 131.2(4) . .
C4 Ag10 Ag11 42.1(4) . .
O13 Ag10 Ag11 75.8(5) . .
C3 Ag10 Ag11 64.4(3) . .
Ag2 Ag10 Ag11 53.38(4) 1_655 .
Ag7 Ag10 Ag11 75.77(4) . .
C4 Ag11 N9 160.7(5) . .
C4 Ag11 Ag2 54.7(4) . 1_655
N9 Ag11 Ag2 106.5(4) . 1_655
C4 Ag11 Ag10 47.0(4) . .
N9 Ag11 Ag10 132.5(4) . .
Ag2 Ag11 Ag10 62.12(5) 1_655 .
N11 Ag12 C4 159.7(6) . .
N11 Ag12 O16 86.1(6) . .
C4 Ag12 O16 113.7(5) . .
N11 Ag12 C3 134.6(6) . .
C4 Ag12 C3 27.0(5) . .
O16 Ag12 C3 138.8(5) . .
N11 Ag12 Ag1 120.2(5) . 1_655
C4 Ag12 Ag1 64.0(4) . 1_655
O16 Ag12 Ag1 96.9(3) . 1_655
C3 Ag12 Ag1 60.3(4) . 1_655
N11 Ag12 Ag2 151.5(5) . 1_655
C4 Ag12 Ag2 48.5(4) . 1_655
O16 Ag12 Ag2 67.8(3) . 1_655
C3 Ag12 Ag2 71.0(3) . 1_655
Ag1 Ag12 Ag2 55.53(4) 1_655 1_655
N11 Ag12 Ag4 94.1(5) . .
C4 Ag12 Ag4 66.0(4) . .
O16 Ag12 Ag4 156.6(3) . .
C3 Ag12 Ag4 48.8(3) . .
Ag1 Ag12 Ag4 103.09(5) 1_655 .
Ag2 Ag12 Ag4 114.40(5) 1_655 .
C2 C1 Ag3 174.6(14) . .
C2 C1 Ag1 95.7(13) . .
Ag3 C1 Ag1 87.8(5) . .
C2 C1 Ag6 75.8(11) . .
Ag3 C1 Ag6 109.0(6) . .
Ag1 C1 Ag6 79.8(5) . .
C2 C1 Ag4 100.3(13) . .
Ag3 C1 Ag4 79.0(6) . .
Ag1 C1 Ag4 145.0(6) . .
Ag6 C1 Ag4 74.4(4) . .
C2 C1 Ag2 75.6(11) . .
Ag3 C1 Ag2 101.8(6) . .
Ag1 C1 Ag2 70.1(4) . .
Ag6 C1 Ag2 135.5(7) . .
Ag4 C1 Ag2 144.1(6) . .
C2 C1 Ag5 63.5(10) . .
Ag3 C1 Ag5 111.3(7) . .
Ag1 C1 Ag5 141.1(7) . .
Ag6 C1 Ag5 121.4(6) . .
Ag4 C1 Ag5 73.6(4) . .
Ag2 C1 Ag5 72.9(4) . .
C1 C2 Ag8 161.6(15) . .
C1 C2 Ag5 90.4(12) . .
Ag8 C2 Ag5 105.4(6) . .
C1 C2 Ag6 76.8(10) . .
Ag8 C2 Ag6 97.6(7) . .
Ag5 C2 Ag6 135.1(7) . .
C1 C2 Ag2 77.6(12) . .
Ag8 C2 Ag2 96.1(6) . .
Ag5 C2 Ag2 78.2(5) . .
Ag6 C2 Ag2 137.4(7) . .
C1 C2 Ag7 117.7(13) . .
Ag8 C2 Ag7 76.5(5) . .
Ag5 C2 Ag7 74.7(5) . .
Ag6 C2 Ag7 74.0(5) . .
Ag2 C2 Ag7 148.6(6) . .
C4 C3 Ag9 159.7(14) . .
C4 C3 Ag4 113.0(13) . .
Ag9 C3 Ag4 85.5(5) . .
C4 C3 Ag7 105.9(13) . .
Ag9 C3 Ag7 87.4(5) . .
Ag4 C3 Ag7 71.2(4) . .
C4 C3 Ag12 66.2(11) . .
Ag9 C3 Ag12 112.3(7) . .
Ag4 C3 Ag12 78.2(5) . .
Ag7 C3 Ag12 142.1(7) . .
C4 C3 Ag10 60.3(10) . .
Ag9 C3 Ag10 110.8(7) . .
Ag4 C3 Ag10 140.9(7) . .
Ag7 C3 Ag10 74.3(5) . .
Ag12 C3 Ag10 122.7(5) . .
C3 C4 Ag11 142.5(14) . .
C3 C4 Ag10 93.6(12) . .
Ag11 C4 Ag10 90.9(6) . .
C3 C4 Ag2 139.7(14) . 1_655
Ag11 C4 Ag2 77.8(5) . 1_655
Ag10 C4 Ag2 83.2(5) . 1_655
C3 C4 Ag12 86.9(12) . .
Ag11 C4 Ag12 101.7(6) . .
Ag10 C4 Ag12 158.7(8) . .
Ag2 C4 Ag12 82.7(5) 1_655 .
O2 C5 O1 130.2(18) . .
O2 C5 C6 116(2) . .
O1 C5 C6 114(2) . .
F3 C6 F1 110(3) . .
F3 C6 F2 96(3) . .
F1 C6 F2 100(3) . .
F3 C6 C5 117(3) . .
F1 C6 C5 117(2) . .
F2 C6 C5 113(3) . .
O3 C7 C8 118.8(18) . .
F5 C8 F6 111(3) . .
F5 C8 F4 107(3) . .
F6 C8 F4 103(2) . .
F5 C8 C7 115(2) . .
F6 C8 C7 114(2) . .
F4 C8 C7 105(2) . .
O6 C9 O5 129.7(15) . .
O6 C9 C10 114.8(14) . .
O5 C9 C10 115.4(15) . .
F8 C10 F7 108.5(18) . .
F8 C10 F9 107.5(19) . .
F7 C10 F9 102.7(19) . .
F8 C10 C9 110.0(16) . .
F7 C10 C9 114.8(15) . .
F9 C10 C9 112.8(14) . .
O8 C11 O7 129.6(18) . .
O8 C11 C12 118(2) . .
O7 C11 C12 113(2) . .
F12 C12 F11 109(3) . .
F12 C12 F10 108(2) . .
F11 C12 F10 106(2) . .
F12 C12 C11 113(2) . .
F11 C12 C11 108(2) . .
F10 C12 C11 113(2) . .
O9 C13 O10 131.4(16) . .
O9 C13 C14 113.7(18) . .
O10 C13 C14 114.6(19) . .
F14 C14 F15 108(3) . .
F14 C14 F13 106(3) . .
F15 C14 F13 103(2) . .
F14 C14 C13 114.9(19) . .
F15 C14 C13 111(2) . .
F13 C14 C13 114(2) . .
O11 C15 O12 129.8(14) . .
O11 C15 C16 115.8(15) . .
O12 C15 C16 114.4(16) . .
F18 C16 F17 108(2) . .
F18 C16 F16 106(3) . .
F17 C16 F16 100(3) . .
F18 C16 C15 117.0(19) . .
F17 C16 C15 113(2) . .
F16 C16 C15 112.6(18) . .
O14 C17 O13 128(2) . .
O14 C17 C18 115(2) . .
O13 C17 C18 117(2) . .
F19 C18 F20 117(6) . .
F19 C18 F21 100(3) . .
F20 C18 F21 107(3) . .
F19 C18 C17 110(3) . .
F20 C18 C17 114(2) . .
F21 C18 C17 108(4) . .
O15 C19 O16 130(2) . .
O15 C19 C20 118(2) . .
O16 C19 C20 112(2) . .
F23 C20 F24 115(3) . .
F23 C20 F22 108(3) . .
F24 C20 F22 96(3) . .
F23 C20 C19 110(2) . .
F24 C20 C19 117(2) . .
F22 C20 C19 110(2) . .
C23 C21 N1 117(3) . .
C23 C22 N2 113(3) . .
C21 C23 C22 102(4) . .
N3 C24 C26 110.4(19) . .
C26 C25 N4 106(2) . .
C25 C26 C24 105(2) . .
C28 C27 C29 112(3) . .
C27 C28 N6 106(3) . .
C27 C29 N5 107(3) . .
C32 C30 C31 106(2) . .
N8 C31 C30 104(3) . .
N7 C32 C30 108(3) . .
N10 C33 C34 108(2) . .
C35 C34 C33 104(2) . .
C34 C35 N9 112(2) . .
C37 C36 N11 107(2) . .
C38 C37 C36 111(2) . .
N12 C38 C37 108(2) . .
C21 N1 N2 105.8(16) . .
C21 N1 Ag3 128.0(12) . .
N2 N1 Ag3 125.4(13) . .
N1 N2 C22 102(2) . .
C24 N3 N4 108.8(15) . .
C24 N3 Ag9 117.6(11) . .
N4 N3 Ag9 133.6(13) . .
N3 N4 C25 109.4(18) . .
N6 N5 C29 104.9(16) . .
N6 N5 Ag8 127.5(12) . .
C29 N5 Ag8 127.5(14) . .
N5 N6 C28 110(3) . .
C32 N7 N8 107(2) . .
C32 N7 Ag10 128.4(18) . .
N8 N7 Ag10 125.0(14) . .
C31 N8 N7 114(2) . .
N10 N9 C35 108.7(16) . .
N10 N9 Ag11 127.8(15) . .
C35 N9 Ag11 122.1(11) . .
N9 N10 C33 107(2) . .
C36 N11 N12 107.1(18) . .
C36 N11 Ag12 126.8(13) . .
N12 N11 Ag12 126.1(18) . .
C38 N12 N11 106(2) . .
C5 O1 Ag1 119.2(12) . .
C7 O3 Ag1 115.5(12) . .
C9 O5 Ag5 121.1(10) . .
C9 O6 Ag4 126.7(10) . .
C11 O7 Ag5 114.0(12) . .
C11 O8 Ag7 117.8(12) . .
C13 O9 Ag6 125.6(12) . .
C13 O10 Ag7 120.7(11) . .
C15 O11 Ag6 125.7(10) . .
C15 O12 Ag4 123.2(10) . .
C17 O13 Ag10 152.7(17) . .
C17 O14 Ag5 134.8(16) . 1_655
C19 O15 Ag2 110.3(13) . 1_655
C19 O16 Ag12 130.7(13) . .

loop_
_geom_bond_atom_site_label_1
_geom_bond_atom_site_label_2
_geom_bond_distance
_geom_bond_site_symmetry_2
Ag1 O1 2.303(15) .
Ag1 O3 2.327(13) .
Ag1 C1 2.468(17) .
Ag1 Ag2 2.8949(19) .
Ag1 Ag12 3.086(2) 1_455
Ag1 Ag3 3.160(2) .
Ag1 Ag6 3.190(2) .
Ag1 Ag9 3.2138(19) 1_455
Ag2 C4 2.363(15) 1_455
Ag2 O15 2.396(16) 1_455
Ag2 C2 2.549(18) .
Ag2 C1 2.570(16) .
Ag2 Ag11 2.8281(17) 1_455
Ag2 Ag10 3.115(2) 1_455
Ag2 Ag12 3.1274(18) 1_455
Ag2 Ag5 3.1308(17) .
Ag3 C1 2.073(16) .
Ag3 N1 2.127(12) .
Ag3 Ag4 2.9551(17) .
Ag4 O6 2.341(11) .
Ag4 O12 2.393(10) .
Ag4 C3 2.440(15) .
Ag4 C1 2.540(17) .
Ag4 Ag7 2.8758(16) .
Ag4 Ag6 3.0525(17) .
Ag4 Ag9 3.0715(16) .
Ag4 Ag5 3.1388(16) .
Ag4 Ag12 3.1733(17) .
Ag5 O5 2.280(13) .
Ag5 C2 2.415(16) .
Ag5 O7 2.450(14) .
Ag5 O14 2.559(16) 1_455
Ag5 C1 2.697(15) .
Ag5 Ag7 3.0519(17) .
Ag6 O9 2.211(13) .
Ag6 O11 2.273(12) .
Ag6 C2 2.497(15) .
Ag6 C1 2.507(15) .
Ag6 Ag7 3.0763(18) .
Ag6 Ag9 3.2498(19) .
Ag7 O8 2.361(12) .
Ag7 O10 2.369(11) .
Ag7 C3 2.500(16) .
Ag7 C2 2.611(18) .
Ag7 Ag8 2.9328(18) .
Ag7 Ag10 3.126(2) .
Ag7 Ag9 3.1709(17) .
Ag8 C2 2.077(16) .
Ag8 N5 2.106(13) .
Ag9 C3 2.066(15) .
Ag9 N3 2.133(12) .
Ag9 Ag1 3.2138(19) 1_655
Ag10 N7 2.186(15) .
Ag10 C4 2.326(15) .
Ag10 O13 2.477(16) .
Ag10 C3 2.672(16) .
Ag10 Ag2 3.115(2) 1_655
Ag10 Ag11 3.181(2) .
Ag11 C4 2.134(17) .
Ag11 N9 2.132(12) .
Ag11 Ag2 2.8281(17) 1_655
Ag12 N11 2.229(18) .
Ag12 C4 2.370(16) .
Ag12 O16 2.412(14) .
Ag12 C3 2.587(16) .
Ag12 Ag1 3.086(2) 1_655
Ag12 Ag2 3.1274(18) 1_655
C1 C2 1.19(2) .
C3 C4 1.18(2) .
C4 Ag2 2.363(15) 1_655
C5 O2 1.20(2) .
C5 O1 1.25(3) .
C5 C6 1.50(3) .
C6 F3 1.21(4) .
C6 F1 1.27(4) .
C6 F2 1.37(5) .
C7 O3 1.19(2) .
C7 C8 1.53(3) .
C8 F5 1.20(3) .
C8 F6 1.27(3) .
C8 F4 1.33(3) .
C9 O6 1.217(19) .
C9 O5 1.223(19) .
C9 C10 1.53(2) .
C10 F8 1.28(2) .
C10 F7 1.29(2) .
C10 F9 1.29(2) .
C11 O8 1.18(2) .
C11 O7 1.23(3) .
C11 C12 1.55(3) .
C12 F12 1.27(4) .
C12 F11 1.29(3) .
C12 F10 1.36(3) .
C13 O9 1.22(2) .
C13 O10 1.24(2) .
C13 C14 1.52(2) .
C14 F14 1.26(3) .
C14 F15 1.29(3) .
C14 F13 1.30(3) .
C15 O11 1.20(2) .
C15 O12 1.248(19) .
C15 C16 1.50(2) .
C16 F18 1.22(3) .
C16 F17 1.23(3) .
C16 F16 1.30(3) .
C17 O14 1.16(2) .
C17 O13 1.21(2) .
C17 C18 1.57(3) .
C18 F19 1.18(5) .
C18 F20 1.20(3) .
C18 F21 1.27(5) .
C19 O15 1.23(3) .
C19 O16 1.26(2) .
C19 C20 1.54(3) .
C20 F23 1.20(3) .
C20 F24 1.22(3) .
C20 F22 1.35(3) .
C21 C23 1.30(6) .
C21 N1 1.31(2) .
C22 C23 1.32(6) .
C22 N2 1.41(3) .
C24 N3 1.24(2) .
C24 C26 1.44(3) .
C25 C26 1.35(4) .
C25 N4 1.39(2) .
C27 C28 1.30(6) .
C27 C29 1.33(4) .
C28 N6 1.35(4) .
C29 N5 1.38(2) .
C30 C32 1.37(4) .
C30 C31 1.41(4) .
C31 N8 1.23(3) .
C32 N7 1.29(3) .
C33 N10 1.41(3) .
C33 C34 1.41(4) .
C34 C35 1.33(3) .
C35 N9 1.35(2) .
C36 C37 1.30(3) .
C36 N11 1.32(3) .
C37 C38 1.30(4) .
C38 N12 1.31(4) .
N1 N2 1.381(19) .
N3 N4 1.35(2) .
N5 N6 1.35(2) .
N7 N8 1.35(2) .
N9 N10 1.32(2) .
N11 N12 1.39(3) .
O14 Ag5 2.559(16) 1_655
O15 Ag2 2.396(16) 1_655
